data_1566601
loop_
_publ_author_name
'Zhou, Zheng'
'McNeely, James'
'Greenough, Joshua'
'Wei, Zheng'
'Han, Haixiang'
'Rouzi\`eres, Mathieu'
'Rogachev, Andrey Yu.'
'Cl\'erac, Rodolphe'
'Petrukhina, Marina A.'

_publ_section_title
;
 Lanthanide-mediated tuning of electronic and magnetic properties in
 heterotrimetallic cyclooctatetraenyl multidecker self-assemblies
;
_journal_name_full 'Chemical Science'
_journal_paper_doi 10.1039/D2SC00631F
_journal_year 2022
_chemical_formula_moiety 'C36 H48 Ca Er K O3'
_chemical_formula_sum 'C36 H48 Ca Er K O3'
_chemical_formula_weight 775.18
_space_group_crystal_system monoclinic
_space_group_IT_number 14
_space_group_name_Hall '-P 2ybc'
_space_group_name_H-M_alt 'P 1 21/c 1'
_atom_sites_solution_hydrogens geom
_atom_sites_solution_primary dual
_atom_sites_solution_secondary difmap
_audit_creation_method SHELXL-2016/6
_audit_update_record
;
2021-06-17 deposited with the CCDC.	2022-02-18 downloaded from the CCDC.
;
_cell_angle_alpha 90
_cell_angle_beta 90.7090(10)
_cell_angle_gamma 90
_cell_formula_units_Z 4
_cell_length_a 9.2555(7)
_cell_length_b 13.9514(11)
_cell_length_c 26.113(2)
_cell_measurement_reflns_used 9299
_cell_measurement_temperature 100(2)
_cell_measurement_theta_max 35.03
_cell_measurement_theta_min 3.02
_cell_volume 3371.6(4)
_computing_cell_refinement 'SAINT V.8.38A (Bruker AXS Inc., 2017)'
_computing_data_collection 'APEX3 v.2017.3-0 (Bruker AXS Inc., 2017)'
_computing_data_reduction 'SAINT V.8.38A (Bruker AXS Inc., 2017)'
_computing_molecular_graphics 'Xshell v.6.3.1 (Bruker AXS Inc., 2016)'
_computing_publication_material 'APEX3 v.2017.3-0 (Bruker AXS Inc., 2017)'
_computing_structure_refinement 'SHELXL-2016/6 (Sheldrick, 2016)'
_computing_structure_solution 'SHELXT 2014/5 (Sheldrick, 2014)'
_diffrn_ambient_temperature 100(2)
_diffrn_detector_area_resol_mean 10.42
_diffrn_measured_fraction_theta_full 0.998
_diffrn_measured_fraction_theta_max 0.997
_diffrn_measurement_device_type 'Bruker D8 Venture PHOTON 100 CMOS'
_diffrn_measurement_method 'omega and phi scans'
_diffrn_radiation_monochromator graphite
_diffrn_radiation_source 'fine-focus sealed tube'
_diffrn_radiation_type MoK\a
_diffrn_radiation_wavelength 0.71073
_diffrn_reflns_av_R_equivalents 0.0712
_diffrn_reflns_av_unetI/netI 0.0319
_diffrn_reflns_Laue_measured_fraction_full 0.998
_diffrn_reflns_Laue_measured_fraction_max 0.997
_diffrn_reflns_limit_h_max 14
_diffrn_reflns_limit_h_min -14
_diffrn_reflns_limit_k_max 22
_diffrn_reflns_limit_k_min -22
_diffrn_reflns_limit_l_max 42
_diffrn_reflns_limit_l_min -42
_diffrn_reflns_number 197098
_diffrn_reflns_point_group_measured_fraction_full 0.998
_diffrn_reflns_point_group_measured_fraction_max 0.997
_diffrn_reflns_theta_full 25.242
_diffrn_reflns_theta_max 35.082
_diffrn_reflns_theta_min 2.746
_exptl_absorpt_coefficient_mu 2.798
_exptl_absorpt_correction_T_max 0.7569
_exptl_absorpt_correction_T_min 0.6938
_exptl_absorpt_correction_type multi-scan
_exptl_absorpt_process_details
;
SADABS-2016/2 (Bruker, 2016/2) was 
used for absorption correction. 
Krause, L., Herbst-Irmer, R., 
Sheldrick G.M. & Stalke D.,
 J. Appl. Cryst. 48 (2015) 3-10
;
_exptl_crystal_colour yellow
_exptl_crystal_density_diffrn 1.527
_exptl_crystal_density_meas ?
_exptl_crystal_density_method none
_exptl_crystal_description rod
_exptl_crystal_F_000 1580
_exptl_crystal_size_max 0.240
_exptl_crystal_size_mid 0.080
_exptl_crystal_size_min 0.050
_refine_diff_density_max 0.974
_refine_diff_density_min -1.897
_refine_diff_density_rms 0.131
_refine_ls_extinction_method none
_refine_ls_goodness_of_fit_ref 1.094
_refine_ls_hydrogen_treatment constr
_refine_ls_matrix_type full
_refine_ls_number_parameters 379
_refine_ls_number_reflns 14885
_refine_ls_number_restraints 0
_refine_ls_restrained_S_all 1.094
_refine_ls_R_factor_all 0.0495
_refine_ls_R_factor_gt 0.0339
_refine_ls_shift/su_max 0.003
_refine_ls_shift/su_mean 0.000
_refine_ls_structure_factor_coef Fsqd
_refine_ls_weighting_details 'w=1/[\s^2^(Fo^2^)+(0.0124P)^2^+4.6575P] where P=(Fo^2^+2Fc^2^)/3'
_refine_ls_weighting_scheme calc
_refine_ls_wR_factor_gt 0.0508
_refine_ls_wR_factor_ref 0.0542
_reflns_Friedel_coverage 0.000
_reflns_number_gt 12299
_reflns_number_total 14885
_reflns_threshold_expression 'I > 2\s(I)'
_cod_data_source_file d2sc00631f2.cif
_cod_data_source_block 5
_cod_depositor_comments
;
The following automatic conversions were performed:

data item '_exptl_crystal_density_meas' value 'not measured' was
changed to '?' -- the value is perceived as not measured.

Automatic conversion script
Id: cif_fix_values 7556 2019-12-06 15:28:31Z antanas 
;
_cod_original_sg_symbol_H-M 'P 21/c'
_cod_database_code 1566601
_shelx_shelxl_version_number 2016/6
_shelx_space_group_comment
;
The symmetry employed for this shelxl refinement is uniquely defined
by the following loop, which should always be used as a source of
symmetry information in preference to the above space-group names.
They are only intended as comments.
;
_shelx_estimated_absorpt_t_min 0.553
_shelx_estimated_absorpt_t_max 0.873

loop_
_space_group_symop_operation_xyz
'x, y, z'
'-x, y+1/2, -z+1/2'
'-x, -y, -z'
'x, -y-1/2, z-1/2'

loop_
_atom_site_label
_atom_site_type_symbol
_atom_site_fract_x
_atom_site_fract_y
_atom_site_fract_z
_atom_site_U_iso_or_equiv
_atom_site_adp_type
_atom_site_occupancy
_atom_site_site_symmetry_order
_atom_site_calc_flag
_atom_site_refinement_flags_posn
_atom_site_refinement_flags_adp
_atom_site_refinement_flags_occupancy
_atom_site_disorder_assembly
_atom_site_disorder_group
Ca1 Ca 0.88154(3) 0.68434(2) 0.35361(2) 0.00919(6) Uani 1 1 d . . . . .
K1 K 0.53651(4) 0.62137(3) 0.24586(2) 0.01542(7) Uani 1 1 d . . . . .
Er1 Er 0.24324(2) 0.69169(2) 0.11894(2) 0.01041(2) Uani 1 1 d . . . . .
O1 O 1.07367(14) 0.58222(10) 0.38308(5) 0.0147(2) Uani 1 1 d . . . . .
O2 O 0.86644(15) 0.73635(10) 0.43976(5) 0.0149(2) Uani 1 1 d . . . . .
O3 O 1.06902(14) 0.80072(10) 0.35310(5) 0.0158(3) Uani 1 1 d . . . . .
C1 C 0.1834(2) 0.84685(14) 0.06700(8) 0.0197(4) Uani 1 1 d . . . . .
H1 H 0.215347 0.911564 0.067075 0.024 Uiso 1 1 calc R U . . .
C2 C 0.0651(2) 0.83181(14) 0.09962(8) 0.0191(4) Uani 1 1 d . . . . .
H2 H 0.038237 0.888308 0.117440 0.023 Uiso 1 1 calc R U . . .
C3 C 0.2652(2) 0.78819(17) 0.03433(8) 0.0229(4) Uani 1 1 d . . . . .
H3 H 0.341288 0.822169 0.018307 0.027 Uiso 1 1 calc R U . . .
C4 C -0.0228(2) 0.75261(16) 0.11202(8) 0.0192(4) Uani 1 1 d . . . . .
H4 H -0.095167 0.768215 0.136101 0.023 Uiso 1 1 calc R U . . .
C5 C 0.2606(2) 0.69090(19) 0.01990(7) 0.0256(4) Uani 1 1 d . . . . .
H5 H 0.334525 0.674623 -0.003458 0.031 Uiso 1 1 calc R U . . .
C6 C 0.1721(3) 0.61213(17) 0.03192(8) 0.0262(5) Uani 1 1 d . . . . .
H6 H 0.199860 0.555367 0.014503 0.031 Uiso 1 1 calc R U . . .
C7 C -0.0276(2) 0.65574(16) 0.09685(8) 0.0215(4) Uani 1 1 d . . . . .
H7 H -0.103169 0.621354 0.112934 0.026 Uiso 1 1 calc R U . . .
C8 C 0.0528(2) 0.59782(15) 0.06355(9) 0.0247(5) Uani 1 1 d . . . . .
H8 H 0.018005 0.533810 0.062177 0.030 Uiso 1 1 calc R U . . .
C9 C 0.23165(18) 0.68789(14) 0.22013(7) 0.0126(3) Uani 1 1 d . . . . .
H9 H 0.159338 0.702251 0.244464 0.015 Uiso 1 1 calc R U . . .
C10 C 0.22966(19) 0.59099(13) 0.20463(7) 0.0131(3) Uani 1 1 d . . . . .
H10 H 0.157358 0.554920 0.221507 0.016 Uiso 1 1 calc R U . . .
C11 C 0.4359(2) 0.78471(13) 0.17564(7) 0.0145(3) Uani 1 1 d . . . . .
H11 H 0.468299 0.849303 0.176868 0.017 Uiso 1 1 calc R U . . .
C12 C 0.3096(2) 0.53491(13) 0.17000(7) 0.0146(3) Uani 1 1 d . . . . .
H12 H 0.276027 0.470630 0.168246 0.017 Uiso 1 1 calc R U . . .
C13 C 0.3168(2) 0.76832(13) 0.20764(7) 0.0131(3) Uani 1 1 d . . . . .
H13 H 0.286769 0.824750 0.224859 0.016 Uiso 1 1 calc R U . . .
C14 C 0.5186(2) 0.72763(15) 0.14215(7) 0.0158(3) Uani 1 1 d . . . . .
H14 H 0.594517 0.762725 0.126748 0.019 Uiso 1 1 calc R U . . .
C15 C 0.4273(2) 0.55150(14) 0.13740(7) 0.0158(3) Uani 1 1 d . . . . .
H15 H 0.453484 0.495989 0.118599 0.019 Uiso 1 1 calc R U . . .
C16 C 0.5153(2) 0.63105(15) 0.12614(7) 0.0164(3) Uani 1 1 d . . . . .
H16 H 0.589004 0.616305 0.102410 0.020 Uiso 1 1 calc R U . . .
C17 C 0.7260(2) 0.53198(13) 0.32901(8) 0.0189(4) Uani 1 1 d . . . . .
H17 H 0.726497 0.467236 0.340277 0.023 Uiso 1 1 calc R U . . .
C18 C 0.8569(2) 0.62714(16) 0.25714(7) 0.0184(4) Uani 1 1 d . . . . .
H18 H 0.923976 0.611201 0.231244 0.022 Uiso 1 1 calc R U . . .
C19 C 0.6334(2) 0.59023(15) 0.35798(8) 0.0184(4) Uani 1 1 d . . . . .
H19 H 0.587454 0.555881 0.384636 0.022 Uiso 1 1 calc R U . . .
C20 C 0.6313(2) 0.76744(14) 0.32661(8) 0.0172(4) Uani 1 1 d . . . . .
H20 H 0.582061 0.824125 0.336472 0.021 Uiso 1 1 calc R U . . .
C21 C 0.8181(2) 0.54725(14) 0.28725(8) 0.0188(4) Uani 1 1 d . . . . .
H21 H 0.865395 0.490188 0.276836 0.023 Uiso 1 1 calc R U . . .
C22 C 0.7256(2) 0.78296(13) 0.28536(8) 0.0175(4) Uani 1 1 d . . . . .
H22 H 0.726009 0.847865 0.274365 0.021 Uiso 1 1 calc R U . . .
C23 C 0.8192(2) 0.72501(15) 0.25666(7) 0.0178(4) Uani 1 1 d . . . . .
H23 H 0.868283 0.760014 0.230977 0.021 Uiso 1 1 calc R U . . .
C24 C 0.59304(19) 0.68759(16) 0.35662(7) 0.0179(3) Uani 1 1 d . . . . .
H24 H 0.523769 0.703051 0.381863 0.021 Uiso 1 1 calc R U . . .
C25 C 1.1216(2) 0.56009(14) 0.43495(7) 0.0156(3) Uani 1 1 d . . . . .
H25A H 1.062620 0.507922 0.449646 0.019 Uiso 1 1 calc R U . . .
H25B H 1.114289 0.617267 0.457222 0.019 Uiso 1 1 calc R U . . .
C26 C 1.1720(2) 0.53864(16) 0.34688(8) 0.0216(4) Uani 1 1 d . . . . .
H26A H 1.226075 0.588582 0.328176 0.026 Uiso 1 1 calc R U . . .
H26B H 1.118057 0.498922 0.321718 0.026 Uiso 1 1 calc R U . . .
C27 C 1.2743(2) 0.47716(15) 0.37839(9) 0.0216(4) Uani 1 1 d . . . . .
H27A H 1.371519 0.474971 0.363038 0.026 Uiso 1 1 calc R U . . .
H27B H 1.237039 0.411003 0.381922 0.026 Uiso 1 1 calc R U . . .
C28 C 1.2776(2) 0.52900(15) 0.42988(8) 0.0199(4) Uani 1 1 d . . . . .
H28A H 1.307075 0.485392 0.458039 0.024 Uiso 1 1 calc R U . . .
H28B H 1.343622 0.584818 0.429322 0.024 Uiso 1 1 calc R U . . .
C29 C 0.8338(2) 0.83560(15) 0.45080(8) 0.0221(4) Uani 1 1 d . . . . .
H29A H 0.819066 0.872251 0.418696 0.027 Uiso 1 1 calc R U . . .
H29B H 0.913504 0.865530 0.470745 0.027 Uiso 1 1 calc R U . . .
C30 C 0.8162(2) 0.68121(16) 0.48263(8) 0.0227(4) Uani 1 1 d . . . . .
H30A H 0.889998 0.679662 0.510378 0.027 Uiso 1 1 calc R U . . .
H30B H 0.793823 0.614621 0.472106 0.027 Uiso 1 1 calc R U . . .
C31 C 0.6965(3) 0.8336(2) 0.48167(12) 0.0391(6) Uani 1 1 d . . . . .
H31A H 0.703672 0.878379 0.511014 0.047 Uiso 1 1 calc R U . . .
H31B H 0.612330 0.852073 0.460084 0.047 Uiso 1 1 calc R U . . .
C32 C 0.6815(3) 0.7320(2) 0.50012(11) 0.0369(6) Uani 1 1 d . . . . .
H32A H 0.594115 0.701719 0.485015 0.044 Uiso 1 1 calc R U . . .
H32B H 0.674498 0.730016 0.537902 0.044 Uiso 1 1 calc R U . . .
C33 C 1.0835(2) 0.88588(14) 0.32178(8) 0.0176(4) Uani 1 1 d . . . . .
H33A H 1.009038 0.933829 0.330679 0.021 Uiso 1 1 calc R U . . .
H33B H 1.073000 0.869729 0.285004 0.021 Uiso 1 1 calc R U . . .
C34 C 1.2559(2) 0.89520(14) 0.38907(7) 0.0182(4) Uani 1 1 d . . . . .
H34A H 1.359861 0.892461 0.398361 0.022 Uiso 1 1 calc R U . . .
H34B H 1.206321 0.939825 0.412522 0.022 Uiso 1 1 calc R U . . .
C35 C 1.2336(2) 0.92444(15) 0.33333(7) 0.0187(4) Uani 1 1 d . . . . .
H35A H 1.237378 0.994946 0.329253 0.022 Uiso 1 1 calc R U . . .
H35B H 1.306669 0.894588 0.311015 0.022 Uiso 1 1 calc R U . . .
C36 C 1.1879(2) 0.79668(15) 0.39009(8) 0.0202(4) Uani 1 1 d . . . . .
H36A H 1.258807 0.747077 0.380268 0.024 Uiso 1 1 calc R U . . .
H36B H 1.151730 0.781731 0.424715 0.024 Uiso 1 1 calc R U . . .

loop_
_atom_site_aniso_label
_atom_site_aniso_U_11
_atom_site_aniso_U_22
_atom_site_aniso_U_33
_atom_site_aniso_U_23
_atom_site_aniso_U_13
_atom_site_aniso_U_12
Ca1 0.00827(13) 0.01049(13) 0.00877(13) -0.00062(11) -0.00142(10) -0.00153(11)
K1 0.01216(16) 0.01881(17) 0.01512(18) 0.00109(14) -0.00635(13) -0.00028(13)
Er1 0.01130(3) 0.01149(3) 0.00837(3) 0.00061(3) -0.00269(2) 0.00328(3)
O1 0.0126(6) 0.0178(6) 0.0134(6) 0.0000(5) -0.0034(5) 0.0037(5)
O2 0.0171(6) 0.0167(6) 0.0111(6) -0.0015(5) 0.0012(5) -0.0018(5)
O3 0.0137(6) 0.0173(6) 0.0163(6) 0.0069(5) -0.0066(5) -0.0080(5)
C1 0.0232(10) 0.0155(8) 0.0201(9) 0.0060(7) -0.0077(7) 0.0000(7)
C2 0.0227(9) 0.0169(8) 0.0176(9) -0.0021(7) -0.0084(7) 0.0094(7)
C3 0.0197(9) 0.0338(12) 0.0151(9) 0.0117(8) -0.0014(7) 0.0025(8)
C4 0.0141(8) 0.0280(10) 0.0154(9) 0.0025(8) -0.0019(7) 0.0077(7)
C5 0.0269(10) 0.0407(12) 0.0092(8) -0.0013(9) -0.0014(7) 0.0155(10)
C6 0.0348(12) 0.0265(10) 0.0171(10) -0.0092(8) -0.0128(9) 0.0118(9)
C7 0.0144(9) 0.0265(10) 0.0236(10) 0.0072(8) -0.0071(7) -0.0029(7)
C8 0.0279(11) 0.0180(9) 0.0277(11) -0.0028(8) -0.0176(9) 0.0003(8)
C9 0.0113(7) 0.0164(7) 0.0100(7) 0.0010(7) -0.0005(5) 0.0016(6)
C10 0.0109(7) 0.0143(8) 0.0141(8) 0.0038(6) -0.0016(6) -0.0025(6)
C11 0.0153(8) 0.0127(7) 0.0155(8) 0.0023(6) -0.0050(6) -0.0027(6)
C12 0.0147(8) 0.0096(7) 0.0192(9) 0.0011(6) -0.0048(7) 0.0013(6)
C13 0.0166(8) 0.0112(7) 0.0115(8) -0.0012(6) -0.0026(6) 0.0019(6)
C14 0.0103(8) 0.0226(9) 0.0145(8) 0.0057(7) 0.0004(6) -0.0024(6)
C15 0.0162(8) 0.0161(8) 0.0149(8) -0.0032(6) -0.0037(6) 0.0076(6)
C16 0.0115(8) 0.0256(9) 0.0120(8) 0.0014(7) 0.0013(6) 0.0058(7)
C17 0.0210(9) 0.0105(7) 0.0247(10) 0.0024(7) -0.0135(8) -0.0047(6)
C18 0.0104(8) 0.0308(10) 0.0141(8) -0.0108(7) 0.0008(6) -0.0011(7)
C19 0.0147(8) 0.0239(9) 0.0163(9) 0.0057(7) -0.0036(7) -0.0103(7)
C20 0.0147(8) 0.0156(8) 0.0211(9) -0.0074(7) -0.0066(7) 0.0062(6)
C21 0.0148(8) 0.0158(8) 0.0256(10) -0.0106(7) -0.0090(7) 0.0047(6)
C22 0.0211(9) 0.0114(7) 0.0196(9) 0.0028(6) -0.0098(7) -0.0023(6)
C23 0.0180(9) 0.0248(9) 0.0107(8) 0.0019(7) -0.0020(7) -0.0094(7)
C24 0.0092(7) 0.0301(10) 0.0145(8) -0.0057(8) 0.0010(6) -0.0015(7)
C25 0.0151(8) 0.0182(8) 0.0133(8) 0.0028(6) -0.0034(6) -0.0013(6)
C26 0.0182(9) 0.0292(10) 0.0174(9) -0.0064(8) 0.0010(7) 0.0043(8)
C27 0.0112(9) 0.0171(8) 0.0364(12) -0.0052(8) 0.0004(8) 0.0009(6)
C28 0.0143(8) 0.0208(9) 0.0244(10) 0.0058(8) -0.0055(7) -0.0007(7)
C29 0.0284(11) 0.0193(9) 0.0186(9) -0.0045(7) 0.0002(8) -0.0015(8)
C30 0.0292(10) 0.0263(11) 0.0126(8) 0.0047(8) 0.0045(7) 0.0010(8)
C31 0.0402(15) 0.0343(13) 0.0432(15) 0.0011(11) 0.0183(12) 0.0132(11)
C32 0.0330(13) 0.0456(15) 0.0326(13) 0.0087(11) 0.0179(11) 0.0058(11)
C33 0.0176(9) 0.0179(8) 0.0174(9) 0.0087(7) -0.0048(7) -0.0063(7)
C34 0.0184(9) 0.0197(8) 0.0164(9) 0.0031(7) -0.0045(7) -0.0089(7)
C35 0.0192(9) 0.0222(9) 0.0147(8) 0.0053(7) -0.0021(7) -0.0101(7)
C36 0.0176(9) 0.0204(9) 0.0224(9) 0.0095(7) -0.0101(7) -0.0080(7)

loop_
_atom_type_symbol
_atom_type_description
_atom_type_scat_dispersion_real
_atom_type_scat_dispersion_imag
_atom_type_scat_source
C C 0.0033 0.0016 'International Tables Vol C Tables 4.2.6.8 and 6.1.1.4'
H H 0.0000 0.0000 'International Tables Vol C Tables 4.2.6.8 and 6.1.1.4'
Ca Ca 0.2262 0.3064 'International Tables Vol C Tables 4.2.6.8 and 6.1.1.4'
Er Er -0.2586 4.9576 'International Tables Vol C Tables 4.2.6.8 and 6.1.1.4'
K K 0.2009 0.2494 'International Tables Vol C Tables 4.2.6.8 and 6.1.1.4'
O O 0.0106 0.0060 'International Tables Vol C Tables 4.2.6.8 and 6.1.1.4'

loop_
_geom_angle_atom_site_label_1
_geom_angle_atom_site_label_2
_geom_angle_atom_site_label_3
_geom_angle
_geom_angle_site_symmetry_1
_geom_angle_site_symmetry_3
_geom_angle_publ_flag
O2 Ca1 O3 81.24(5) . . ?
O2 Ca1 O1 85.96(5) . . ?
O3 Ca1 O1 82.48(5) . . ?
O2 Ca1 C17 116.03(6) . . ?
O3 Ca1 C17 160.72(6) . . ?
O1 Ca1 C17 89.98(5) . . ?
O2 Ca1 C21 146.01(6) . . ?
O3 Ca1 C21 130.33(6) . . ?
O1 Ca1 C21 86.47(5) . . ?
C17 Ca1 C21 30.92(7) . . ?
O2 Ca1 C19 92.85(6) . . ?
O3 Ca1 C19 166.48(6) . . ?
O1 Ca1 C19 109.36(6) . . ?
C17 Ca1 C19 30.87(7) . . ?
C21 Ca1 C19 58.91(7) . . ?
O2 Ca1 C18 171.68(5) . . ?
O3 Ca1 C18 104.75(6) . . ?
O1 Ca1 C18 100.42(6) . . ?
C17 Ca1 C18 59.09(7) . . ?
C21 Ca1 C18 30.97(7) . . ?
C19 Ca1 C18 80.05(6) . . ?
O2 Ca1 C23 145.73(6) . . ?
O3 Ca1 C23 89.93(5) . . ?
O1 Ca1 C23 125.84(6) . . ?
C17 Ca1 C23 80.12(6) . . ?
C21 Ca1 C23 58.97(6) . . ?
C19 Ca1 C23 88.19(6) . . ?
C18 Ca1 C23 30.84(7) . . ?
O2 Ca1 C22 116.07(6) . . ?
O3 Ca1 C22 91.89(5) . . ?
O1 Ca1 C22 156.28(6) . . ?
C17 Ca1 C22 87.92(6) . . ?
C21 Ca1 C22 79.68(6) . . ?
C19 Ca1 C22 79.74(6) . . ?
C18 Ca1 C22 58.65(6) . . ?
C23 Ca1 C22 30.72(6) . . ?
O2 Ca1 C24 84.04(5) . . ?
O3 Ca1 C24 135.92(6) . . ?
O1 Ca1 C24 137.55(6) . . ?
C17 Ca1 C24 58.62(7) . . ?
C21 Ca1 C24 79.49(6) . . ?
C19 Ca1 C24 30.70(7) . . ?
C18 Ca1 C24 87.64(6) . . ?
C23 Ca1 C24 79.55(6) . . ?
C22 Ca1 C24 58.49(6) . . ?
O2 Ca1 C20 93.24(6) . . ?
O3 Ca1 C20 109.39(6) . . ?
O1 Ca1 C20 167.87(6) . . ?
C17 Ca1 C20 79.48(6) . . ?
C21 Ca1 C20 87.49(6) . . ?
C19 Ca1 C20 58.55(6) . . ?
C18 Ca1 C20 79.40(6) . . ?
C23 Ca1 C20 58.55(6) . . ?
C22 Ca1 C20 30.65(6) . . ?
C24 Ca1 C20 30.56(6) . . ?
O2 Ca1 K1 128.96(4) . . ?
O3 Ca1 K1 132.00(3) . . ?
O1 Ca1 K1 128.86(3) . . ?
C17 Ca1 K1 44.10(4) . . ?
C21 Ca1 K1 43.04(4) . . ?
C19 Ca1 K1 45.01(4) . . ?
C18 Ca1 K1 42.72(4) . . ?
C23 Ca1 K1 43.20(4) . . ?
C22 Ca1 K1 43.85(4) . . ?
C24 Ca1 K1 44.92(4) . . ?
C20 Ca1 K1 44.46(4) . . ?
C18 K1 C21 27.38(6) . . ?
C18 K1 C23 27.28(6) . . ?
C21 K1 C23 51.54(6) . . ?
C18 K1 C22 51.34(6) . . ?
C21 K1 C22 68.72(5) . . ?
C23 K1 C22 27.01(6) . . ?
C18 K1 C9 159.21(6) . . ?
C21 K1 C9 170.98(6) . . ?
C23 K1 C9 132.86(6) . . ?
C22 K1 C9 112.29(5) . . ?
C18 K1 C17 51.37(6) . . ?
C21 K1 C17 26.98(6) . . ?
C23 K1 C17 68.65(5) . . ?
C22 K1 C17 74.71(5) . . ?
C9 K1 C17 144.00(6) . . ?
C18 K1 C13 132.38(6) . . ?
C21 K1 C13 157.71(5) . . ?
C23 K1 C13 106.51(6) . . ?
C22 K1 C13 89.49(5) . . ?
C9 K1 C13 26.83(5) . . ?
C17 K1 C13 152.41(5) . . ?
C18 K1 C20 68.67(5) . . ?
C21 K1 C20 74.91(5) . . ?
C23 K1 C20 50.98(6) . . ?
C22 K1 C20 26.84(6) . . ?
C9 K1 C20 101.95(5) . . ?
C17 K1 C20 67.82(5) . . ?
C13 K1 C20 87.83(5) . . ?
C18 K1 C10 163.58(5) . . ?
C21 K1 C10 151.76(5) . . ?
C23 K1 C10 154.98(5) . . ?
C22 K1 C10 138.99(5) . . ?
C9 K1 C10 26.79(5) . . ?
C17 K1 C10 136.07(5) . . ?
C13 K1 C10 50.51(5) . . ?
C20 K1 C10 126.45(5) . . ?
C18 K1 C11 109.52(6) . . ?
C21 K1 C11 136.89(6) . . ?
C23 K1 C11 87.47(5) . . ?
C22 K1 C11 79.63(5) . . ?
C9 K1 C11 50.63(5) . . ?
C17 K1 C11 154.26(5) . . ?
C13 K1 C11 26.69(5) . . ?
C20 K1 C11 89.97(5) . . ?
C10 K1 C11 67.53(5) . . ?
C18 K1 C24 75.00(5) . . ?
C21 K1 C24 68.09(5) . . ?
C23 K1 C24 68.20(5) . . ?
C22 K1 C24 50.57(6) . . ?
C9 K1 C24 105.25(5) . . ?
C17 K1 C24 50.34(6) . . ?
C13 K1 C24 102.19(5) . . ?
C20 K1 C24 26.60(6) . . ?
C10 K1 C24 121.33(5) . . ?
C11 K1 C24 112.74(6) . . ?
C18 K1 C19 68.41(5) . . ?
C21 K1 C19 50.69(6) . . ?
C23 K1 C19 74.66(5) . . ?
C22 K1 C19 67.74(5) . . ?
C9 K1 C19 120.78(5) . . ?
C17 K1 C19 26.58(6) . . ?
C13 K1 C19 126.24(5) . . ?
C20 K1 C19 50.24(5) . . ?
C10 K1 C19 125.01(5) . . ?
C11 K1 C19 139.14(6) . . ?
C24 K1 C19 26.46(6) . . ?
C5 Er1 C3 31.51(8) . . ?
C5 Er1 C2 81.76(7) . . ?
C3 Er1 C2 60.13(7) . . ?
C5 Er1 C6 31.42(8) . . ?
C3 Er1 C6 60.05(8) . . ?
C2 Er1 C6 89.91(6) . . ?
C5 Er1 C4 90.13(6) . . ?
C3 Er1 C4 81.72(7) . . ?
C2 Er1 C4 31.44(7) . . ?
C6 Er1 C4 81.40(7) . . ?
C5 Er1 C1 60.04(7) . . ?
C3 Er1 C1 31.41(7) . . ?
C2 Er1 C1 31.42(7) . . ?
C6 Er1 C1 81.40(7) . . ?
C4 Er1 C1 59.99(7) . . ?
C5 Er1 C7 81.38(7) . . ?
C3 Er1 C7 89.82(7) . . ?
C2 Er1 C7 59.86(7) . . ?
C6 Er1 C7 59.66(8) . . ?
C4 Er1 C7 31.30(7) . . ?
C1 Er1 C7 81.25(7) . . ?
C5 Er1 C8 59.75(8) . . ?
C3 Er1 C8 81.29(7) . . ?
C2 Er1 C8 81.26(7) . . ?
C6 Er1 C8 31.13(8) . . ?
C4 Er1 C8 59.76(7) . . ?
C1 Er1 C8 89.47(7) . . ?
C7 Er1 C8 31.21(7) . . ?
C5 Er1 C12 119.02(7) . . ?
C3 Er1 C12 147.35(7) . . ?
C2 Er1 C12 150.02(7) . . ?
C6 Er1 C12 98.20(7) . . ?
C4 Er1 C12 121.35(6) . . ?
C1 Er1 C12 178.57(7) . . ?
C7 Er1 C12 99.76(6) . . ?
C8 Er1 C12 90.88(6) . . ?
C5 Er1 C13 149.38(7) . . ?
C3 Er1 C13 121.04(7) . . ?
C2 Er1 C13 91.25(6) . . ?
C6 Er1 C13 178.73(6) . . ?
C4 Er1 C13 99.34(6) . . ?
C1 Er1 C13 99.86(6) . . ?
C7 Er1 C13 120.59(7) . . ?
C8 Er1 C13 148.69(7) . . ?
C12 Er1 C13 80.53(6) . . ?
C5 Er1 C15 97.56(6) . . ?
C3 Er1 C15 118.90(7) . . ?
C2 Er1 C15 178.90(7) . . ?
C6 Er1 C15 89.95(6) . . ?
C4 Er1 C15 149.56(7) . . ?
C1 Er1 C15 147.50(7) . . ?
C7 Er1 C15 120.94(7) . . ?
C8 Er1 C15 99.16(6) . . ?
C12 Er1 C15 31.07(6) . . ?
C13 Er1 C15 88.90(6) . . ?
C5 Er1 C11 120.73(7) . . ?
C3 Er1 C11 99.35(7) . . ?
C2 Er1 C11 99.27(6) . . ?
C6 Er1 C11 149.16(7) . . ?
C4 Er1 C11 120.55(6) . . ?
C1 Er1 C11 91.21(6) . . ?
C7 Er1 C11 148.88(7) . . ?
C8 Er1 C11 179.31(6) . . ?
C12 Er1 C11 88.43(6) . . ?
C13 Er1 C11 31.00(6) . . ?
C15 Er1 C11 80.31(6) . . ?
C25 O1 C26 109.33(14) . . ?
C25 O1 Ca1 129.94(11) . . ?
C26 O1 Ca1 120.50(11) . . ?
C30 O2 C29 106.62(15) . . ?
C30 O2 Ca1 126.71(12) . . ?
C29 O2 Ca1 119.81(12) . . ?
C33 O3 C36 109.38(13) . . ?
C33 O3 Ca1 129.47(10) . . ?
C36 O3 Ca1 121.03(10) . . ?
C3 C1 C2 134.9(2) . . ?
C3 C1 Er1 73.79(11) . . ?
C2 C1 Er1 74.00(11) . . ?
C3 C1 H1 112.6 . . ?
C2 C1 H1 112.6 . . ?
Er1 C1 H1 136.3 . . ?
C1 C2 C4 135.08(19) . . ?
C1 C2 Er1 74.59(11) . . ?
C4 C2 Er1 74.51(11) . . ?
C1 C2 H2 112.5 . . ?
C4 C2 H2 112.5 . . ?
Er1 C2 H2 134.2 . . ?
C5 C3 C1 134.9(2) . . ?
C5 C3 Er1 74.08(12) . . ?
C1 C3 Er1 74.80(11) . . ?
C5 C3 H3 112.5 . . ?
C1 C3 H3 112.5 . . ?
Er1 C3 H3 134.4 . . ?
C7 C4 C2 134.65(19) . . ?
C7 C4 Er1 74.56(11) . . ?
C2 C4 Er1 74.05(11) . . ?
C7 C4 H4 112.7 . . ?
C2 C4 H4 112.7 . . ?
Er1 C4 H4 134.6 . . ?
C6 C5 C3 135.1(2) . . ?
C6 C5 Er1 74.80(12) . . ?
C3 C5 Er1 74.41(11) . . ?
C6 C5 H5 112.5 . . ?
C3 C5 H5 112.5 . . ?
Er1 C5 H5 134.0 . . ?
C8 C6 C5 135.0(2) . . ?
C8 C6 Er1 74.87(12) . . ?
C5 C6 Er1 73.78(12) . . ?
C8 C6 H6 112.5 . . ?
C5 C6 H6 112.5 . . ?
Er1 C6 H6 134.9 . . ?
C8 C7 C4 135.2(2) . . ?
C8 C7 Er1 74.52(12) . . ?
C4 C7 Er1 74.14(12) . . ?
C8 C7 H7 112.4 . . ?
C4 C7 H7 112.4 . . ?
Er1 C7 H7 135.1 . . ?
C6 C8 C7 135.2(2) . . ?
C6 C8 Er1 74.00(12) . . ?
C7 C8 Er1 74.28(12) . . ?
C6 C8 H8 112.4 . . ?
C7 C8 H8 112.4 . . ?
Er1 C8 H8 135.8 . . ?
C10 C9 C13 134.47(17) . . ?
C10 C9 Er1 74.54(10) . . ?
C13 C9 Er1 73.96(10) . . ?
C10 C9 K1 77.27(10) . . ?
C13 C9 K1 76.95(10) . . ?
Er1 C9 K1 100.25(5) . . ?
C10 C9 H9 112.8 . . ?
C13 C9 H9 112.8 . . ?
Er1 C9 H9 134.5 . . ?
K1 C9 H9 125.2 . . ?
C9 C10 C12 135.18(17) . . ?
C9 C10 Er1 74.53(10) . . ?
C12 C10 Er1 73.85(10) . . ?
C9 C10 K1 75.95(10) . . ?
C12 C10 K1 79.07(10) . . ?
Er1 C10 K1 99.83(6) . . ?
C9 C10 H10 112.4 . . ?
C12 C10 H10 112.4 . . ?
Er1 C10 H10 135.6 . . ?
K1 C10 H10 124.6 . . ?
C13 C11 C14 135.05(17) . . ?
C13 C11 Er1 74.06(10) . . ?
C14 C11 Er1 75.14(11) . . ?
C13 C11 K1 76.04(10) . . ?
C14 C11 K1 77.79(11) . . ?
Er1 C11 K1 99.67(6) . . ?
C13 C11 H11 112.5 . . ?
C14 C11 H11 112.5 . . ?
Er1 C11 H11 134.0 . . ?
K1 C11 H11 126.3 . . ?
C15 C12 C10 135.28(17) . . ?
C15 C12 Er1 74.62(10) . . ?
C10 C12 Er1 75.11(10) . . ?
C15 C12 K1 78.48(11) . . ?
C10 C12 K1 74.48(10) . . ?
Er1 C12 K1 98.73(6) . . ?
C15 C12 H12 112.4 . . ?
C10 C12 H12 112.4 . . ?
Er1 C12 H12 133.3 . . ?
K1 C12 H12 127.9 . . ?
C11 C13 C9 135.12(17) . . ?
C11 C13 Er1 74.95(10) . . ?
C9 C13 Er1 75.01(10) . . ?
C11 C13 K1 77.28(10) . . ?
C9 C13 K1 76.22(10) . . ?
Er1 C13 K1 100.33(6) . . ?
C11 C13 H13 112.4 . . ?
C9 C13 H13 112.4 . . ?
Er1 C13 H13 132.8 . . ?
K1 C13 H13 126.9 . . ?
C16 C14 C11 135.31(17) . . ?
C16 C14 Er1 74.65(11) . . ?
C11 C14 Er1 73.93(10) . . ?
C16 C14 K1 78.60(11) . . ?
C11 C14 K1 75.63(11) . . ?
Er1 C14 K1 98.64(6) . . ?
C16 C14 H14 112.3 . . ?
C11 C14 H14 112.3 . . ?
Er1 C14 H14 135.4 . . ?
K1 C14 H14 125.9 . . ?
C16 C15 C12 135.05(17) . . ?
C16 C15 Er1 75.59(11) . . ?
C12 C15 Er1 74.31(10) . . ?
C16 C15 K1 76.36(11) . . ?
C12 C15 K1 75.51(11) . . ?
Er1 C15 K1 97.72(6) . . ?
C16 C15 H15 112.5 . . ?
C12 C15 H15 112.5 . . ?
Er1 C15 H15 132.8 . . ?
K1 C15 H15 129.5 . . ?
C15 C16 C14 134.47(17) . . ?
C15 C16 Er1 73.53(10) . . ?
C14 C16 Er1 74.59(11) . . ?
C15 C16 K1 77.71(11) . . ?
C14 C16 K1 75.20(11) . . ?
Er1 C16 K1 97.58(6) . . ?
C15 C16 H16 112.8 . . ?
C14 C16 H16 112.8 . . ?
Er1 C16 H16 135.2 . . ?
K1 C16 H16 127.2 . . ?
C19 C17 C21 134.97(18) . . ?
C19 C17 Ca1 74.84(11) . . ?
C21 C17 Ca1 74.55(11) . . ?
C19 C17 K1 78.31(11) . . ?
C21 C17 K1 74.60(11) . . ?
Ca1 C17 K1 98.71(6) . . ?
C19 C17 H17 112.5 . . ?
C21 C17 H17 112.5 . . ?
Ca1 C17 H17 133.6 . . ?
K1 C17 H17 127.7 . . ?
C23 C18 C21 134.78(18) . . ?
C23 C18 Ca1 74.65(11) . . ?
C21 C18 Ca1 74.22(11) . . ?
C23 C18 K1 77.22(11) . . ?
C21 C18 K1 76.93(11) . . ?
Ca1 C18 K1 100.14(6) . . ?
C23 C18 H18 112.6 . . ?
C21 C18 H18 112.6 . . ?
Ca1 C18 H18 134.3 . . ?
K1 C18 H18 125.6 . . ?
C17 C19 C24 134.89(18) . . ?
C17 C19 Ca1 74.29(11) . . ?
C24 C19 Ca1 75.57(10) . . ?
C17 C19 K1 75.11(11) . . ?
C24 C19 K1 76.49(11) . . ?
Ca1 C19 K1 97.56(6) . . ?
C17 C19 H19 112.6 . . ?
C24 C19 H19 112.6 . . ?
Ca1 C19 H19 132.7 . . ?
K1 C19 H19 129.8 . . ?
C24 C20 C22 135.03(18) . . ?
C24 C20 Ca1 74.56(11) . . ?
C22 C20 Ca1 74.12(11) . . ?
C24 C20 K1 77.55(11) . . ?
C22 C20 K1 75.55(11) . . ?
Ca1 C20 K1 97.65(6) . . ?
C24 C20 H20 112.5 . . ?
C22 C20 H20 112.5 . . ?
Ca1 C20 H20 134.9 . . ?
K1 C20 H20 127.4 . . ?
C17 C21 C18 135.28(18) . . ?
C17 C21 Ca1 74.54(11) . . ?
C18 C21 Ca1 74.81(11) . . ?
C17 C21 K1 78.43(11) . . ?
C18 C21 K1 75.70(11) . . ?
Ca1 C21 K1 99.92(6) . . ?
C17 C21 H21 112.4 . . ?
C18 C21 H21 112.4 . . ?
Ca1 C21 H21 134.0 . . ?
K1 C21 H21 126.0 . . ?
C23 C22 C20 135.12(18) . . ?
C23 C22 Ca1 74.20(11) . . ?
C20 C22 Ca1 75.23(11) . . ?
C23 C22 K1 75.39(11) . . ?
C20 C22 K1 77.61(11) . . ?
Ca1 C22 K1 98.60(6) . . ?
C23 C22 H22 112.4 . . ?
C20 C22 H22 112.4 . . ?
Ca1 C22 H22 133.7 . . ?
K1 C22 H22 127.7 . . ?
C22 C23 C18 134.89(18) . . ?
C22 C23 Ca1 75.08(11) . . ?
C18 C23 Ca1 74.51(11) . . ?
C22 C23 K1 77.60(11) . . ?
C18 C23 K1 75.51(11) . . ?
Ca1 C23 K1 99.55(6) . . ?
C22 C23 H23 112.6 . . ?
C18 C23 H23 112.6 . . ?
Ca1 C23 H23 133.1 . . ?
K1 C23 H23 127.3 . . ?
C19 C24 C20 135.01(18) . . ?
C19 C24 Ca1 73.72(11) . . ?
C20 C24 Ca1 74.88(10) . . ?
C19 C24 K1 77.05(11) . . ?
C20 C24 K1 75.85(11) . . ?
Ca1 C24 K1 97.22(6) . . ?
C19 C24 H24 112.5 . . ?
C20 C24 H24 112.5 . . ?
Ca1 C24 H24 135.0 . . ?
K1 C24 H24 127.8 . . ?
O1 C25 C28 105.05(15) . . ?
O1 C25 H25A 110.7 . . ?
C28 C25 H25A 110.7 . . ?
O1 C25 H25B 110.7 . . ?
C28 C25 H25B 110.7 . . ?
H25A C25 H25B 108.8 . . ?
O1 C26 C27 106.02(16) . . ?
O1 C26 H26A 110.5 . . ?
C27 C26 H26A 110.5 . . ?
O1 C26 H26B 110.5 . . ?
C27 C26 H26B 110.5 . . ?
H26A C26 H26B 108.7 . . ?
C26 C27 C28 102.47(16) . . ?
C26 C27 H27A 111.3 . . ?
C28 C27 H27A 111.3 . . ?
C26 C27 H27B 111.3 . . ?
C28 C27 H27B 111.3 . . ?
H27A C27 H27B 109.2 . . ?
C25 C28 C27 101.76(15) . . ?
C25 C28 H28A 111.4 . . ?
C27 C28 H28A 111.4 . . ?
C25 C28 H28B 111.4 . . ?
C27 C28 H28B 111.4 . . ?
H28A C28 H28B 109.3 . . ?
O2 C29 C31 105.51(18) . . ?
O2 C29 H29A 110.6 . . ?
C31 C29 H29A 110.6 . . ?
O2 C29 H29B 110.6 . . ?
C31 C29 H29B 110.6 . . ?
H29A C29 H29B 108.8 . . ?
O2 C30 C32 105.09(18) . . ?
O2 C30 H30A 110.7 . . ?
C32 C30 H30A 110.7 . . ?
O2 C30 H30B 110.7 . . ?
C32 C30 H30B 110.7 . . ?
H30A C30 H30B 108.8 . . ?
C32 C31 C29 105.6(2) . . ?
C32 C31 H31A 110.6 . . ?
C29 C31 H31A 110.6 . . ?
C32 C31 H31B 110.6 . . ?
C29 C31 H31B 110.6 . . ?
H31A C31 H31B 108.7 . . ?
C31 C32 C30 105.4(2) . . ?
C31 C32 H32A 110.7 . . ?
C30 C32 H32A 110.7 . . ?
C31 C32 H32B 110.7 . . ?
C30 C32 H32B 110.7 . . ?
H32A C32 H32B 108.8 . . ?
O3 C33 C35 105.62(15) . . ?
O3 C33 H33A 110.6 . . ?
C35 C33 H33A 110.6 . . ?
O3 C33 H33B 110.6 . . ?
C35 C33 H33B 110.6 . . ?
H33A C33 H33B 108.7 . . ?
C36 C34 C35 102.05(15) . . ?
C36 C34 H34A 111.4 . . ?
C35 C34 H34A 111.4 . . ?
C36 C34 H34B 111.4 . . ?
C35 C34 H34B 111.4 . . ?
H34A C34 H34B 109.2 . . ?
C33 C35 C34 102.01(15) . . ?
C33 C35 H35A 111.4 . . ?
C34 C35 H35A 111.4 . . ?
C33 C35 H35B 111.4 . . ?
C34 C35 H35B 111.4 . . ?
H35A C35 H35B 109.2 . . ?
O3 C36 C34 105.34(15) . . ?
O3 C36 H36A 110.7 . . ?
C34 C36 H36A 110.7 . . ?
O3 C36 H36B 110.7 . . ?
C34 C36 H36B 110.7 . . ?
H36A C36 H36B 108.8 . . ?

loop_
_geom_bond_atom_site_label_1
_geom_bond_atom_site_label_2
_geom_bond_distance
_geom_bond_site_symmetry_2
_geom_bond_publ_flag
Ca1 O2 2.3694(13) . ?
Ca1 O3 2.3766(13) . ?
Ca1 O1 2.3980(13) . ?
Ca1 C17 2.6419(18) . ?
Ca1 C21 2.6420(19) . ?
Ca1 C19 2.6490(19) . ?
Ca1 C18 2.6496(19) . ?
Ca1 C23 2.651(2) . ?
Ca1 C22 2.6625(19) . ?
Ca1 C24 2.6727(18) . ?
Ca1 C20 2.6766(19) . ?
K1 C18 2.9776(19) . ?
K1 C21 2.9933(19) . ?
K1 C23 2.9992(19) . ?
K1 C22 3.0272(19) . ?
K1 C9 3.0377(18) . ?
K1 C17 3.0417(19) . ?
K1 C13 3.0469(18) . ?
K1 C20 3.0534(19) . ?
K1 C10 3.0544(18) . ?
K1 C11 3.0626(18) . ?
K1 C24 3.0749(19) . ?
K1 C19 3.082(2) . ?
Er1 C5 2.593(2) . ?
Er1 C3 2.597(2) . ?
Er1 C2 2.6026(19) . ?
Er1 C6 2.606(2) . ?
Er1 C4 2.6086(19) . ?
Er1 C1 2.6102(19) . ?
Er1 C7 2.614(2) . ?
Er1 C8 2.617(2) . ?
Er1 C12 2.6304(18) . ?
Er1 C13 2.6329(18) . ?
Er1 C15 2.6343(18) . ?
Er1 C11 2.6443(18) . ?
O1 C25 1.453(2) . ?
O1 C26 1.454(2) . ?
O2 C30 1.440(2) . ?
O2 C29 1.447(2) . ?
O3 C33 1.450(2) . ?
O3 C36 1.456(2) . ?
C1 C3 1.410(3) . ?
C1 C2 1.411(3) . ?
C1 H1 0.9500 . ?
C2 C4 1.412(3) . ?
C2 H2 0.9500 . ?
C3 C5 1.409(3) . ?
C3 H3 0.9500 . ?
C4 C7 1.409(3) . ?
C4 H4 0.9500 . ?
C5 C6 1.408(4) . ?
C5 H5 0.9500 . ?
C6 C8 1.401(4) . ?
C6 H6 0.9500 . ?
C7 C8 1.407(3) . ?
C7 H7 0.9500 . ?
C8 H8 0.9500 . ?
C9 C10 1.411(3) . ?
C9 C13 1.412(3) . ?
C9 H9 0.9500 . ?
C10 C12 1.412(3) . ?
C10 H10 0.9500 . ?
C11 C13 1.410(3) . ?
C11 C14 1.414(3) . ?
C11 H11 0.9500 . ?
C12 C15 1.410(3) . ?
C12 H12 0.9500 . ?
C13 H13 0.9500 . ?
C14 C16 1.411(3) . ?
C14 H14 0.9500 . ?
C15 C16 1.410(3) . ?
C15 H15 0.9500 . ?
C16 H16 0.9500 . ?
C17 C19 1.408(3) . ?
C17 C21 1.408(3) . ?
C17 H17 0.9500 . ?
C18 C23 1.409(3) . ?
C18 C21 1.413(3) . ?
C18 H18 0.9500 . ?
C19 C24 1.409(3) . ?
C19 H19 0.9500 . ?
C20 C24 1.410(3) . ?
C20 C22 1.411(3) . ?
C20 H20 0.9500 . ?
C21 H21 0.9500 . ?
C22 C23 1.408(3) . ?
C22 H22 0.9500 . ?
C23 H23 0.9500 . ?
C24 H24 0.9500 . ?
C25 C28 1.515(3) . ?
C25 H25A 0.9900 . ?
C25 H25B 0.9900 . ?
C26 C27 1.513(3) . ?
C26 H26A 0.9900 . ?
C26 H26B 0.9900 . ?
C27 C28 1.527(3) . ?
C27 H27A 0.9900 . ?
C27 H27B 0.9900 . ?
C28 H28A 0.9900 . ?
C28 H28B 0.9900 . ?
C29 C31 1.514(3) . ?
C29 H29A 0.9900 . ?
C29 H29B 0.9900 . ?
C30 C32 1.509(3) . ?
C30 H30A 0.9900 . ?
C30 H30B 0.9900 . ?
C31 C32 1.504(4) . ?
C31 H31A 0.9900 . ?
C31 H31B 0.9900 . ?
C32 H32A 0.9900 . ?
C32 H32B 0.9900 . ?
C33 C35 1.517(3) . ?
C33 H33A 0.9900 . ?
C33 H33B 0.9900 . ?
C34 C36 1.512(3) . ?
C34 C35 1.523(3) . ?
C34 H34A 0.9900 . ?
C34 H34B 0.9900 . ?
C35 H35A 0.9900 . ?
C35 H35B 0.9900 . ?
C36 H36A 0.9900 . ?
C36 H36B 0.9900 . ?
